data_1513598
loop_
_publ_author_name
'Pradhan, Koyel'
'Paul, Sanjay'
'Das, Asish R.'

_publ_section_title
;
 Magnetically retrievable nano crystalline CuFe2O4 catalyzed
 multi-component reaction: a facile and efficient synthesis of
 functionalized dihydropyrano[2,3-c]pyrazole, pyrano[3,2-c]coumarin and
 4H-chromene derivatives in aqueous media
;
_journal_issue 3
_journal_name_full 'Catalysis Science &amp; Technology'
_journal_page_first 822
_journal_paper_doi 10.1039/c3cy00901g
_journal_volume 4
_journal_year 2014
_chemical_formula_sum 'C20 H15 N2 O7'
_chemical_formula_weight 395.34
_chemical_name_systematic
;
 ?
;
_space_group_IT_number 2
_symmetry_space_group_name_Hall '-P 1'
_symmetry_space_group_name_H-M 'P -1'
_atom_sites_solution_hydrogens geom
_atom_sites_solution_primary direct
_atom_sites_solution_secondary difmap
_audit_creation_method SHELXL-97
_cell_angle_alpha 96.715(8)
_cell_angle_beta 90.412(9)
_cell_angle_gamma 109.096(8)
_cell_formula_units_Z 2
_cell_length_a 7.8507(19)
_cell_length_b 8.480(2)
_cell_length_c 15.770(4)
_cell_measurement_temperature 296(2)
_cell_volume 984.1(4)
_computing_structure_refinement 'SHELXL-97 (Sheldrick, 1997)'
_diffrn_ambient_temperature 296(2)
_diffrn_measured_fraction_theta_full 1.126
_diffrn_measured_fraction_theta_max 0.850
_diffrn_radiation_monochromator graphite
_diffrn_radiation_source 'fine-focus sealed tube'
_diffrn_radiation_type MoK\a
_diffrn_radiation_wavelength 0.71073
_diffrn_reflns_av_R_equivalents 0.1340
_diffrn_reflns_av_sigmaI/netI 0.0923
_diffrn_reflns_limit_h_max 11
_diffrn_reflns_limit_h_min -11
_diffrn_reflns_limit_k_max 11
_diffrn_reflns_limit_k_min -11
_diffrn_reflns_limit_l_max 22
_diffrn_reflns_limit_l_min -22
_diffrn_reflns_number 13384
_diffrn_reflns_theta_full 30.77
_diffrn_reflns_theta_max 30.77
_diffrn_reflns_theta_min 1.30
_exptl_absorpt_coefficient_mu 0.103
_exptl_absorpt_correction_T_max 0.9979
_exptl_absorpt_correction_T_min 0.9959
_exptl_crystal_density_diffrn 1.334
_exptl_crystal_density_method 'not measured'
_exptl_crystal_F_000 410
_exptl_crystal_size_max 0.04
_exptl_crystal_size_mid 0.03
_exptl_crystal_size_min 0.02
_refine_diff_density_max 0.536
_refine_diff_density_min -0.346
_refine_diff_density_rms 0.075
_refine_ls_extinction_method none
_refine_ls_goodness_of_fit_ref 1.052
_refine_ls_hydrogen_treatment mixed
_refine_ls_matrix_type full
_refine_ls_number_parameters 269
_refine_ls_number_reflns 5229
_refine_ls_number_restraints 0
_refine_ls_restrained_S_all 1.052
_refine_ls_R_factor_all 0.1119
_refine_ls_R_factor_gt 0.0758
_refine_ls_shift/su_max 0.000
_refine_ls_shift/su_mean 0.000
_refine_ls_structure_factor_coef Fsqd
_refine_ls_weighting_details 'calc w=1/[\s^2^(Fo^2^)+(0.1157P)^2^+0.2969P] where P=(Fo^2^+2Fc^2^)/3'
_refine_ls_weighting_scheme calc
_refine_ls_wR_factor_gt 0.2079
_refine_ls_wR_factor_ref 0.2487
_reflns_number_gt 3213
_reflns_number_total 5229
_reflns_threshold_expression >2sigma(I)
_cod_data_source_file c3cy00901g.txt
_cod_data_source_block matrix_0m
_cod_original_cell_volume 984.2(4)
_cod_database_code 1513598

loop_
_symmetry_equiv_pos_as_xyz
'x, y, z'
'-x, -y, -z'

loop_
_atom_site_label
_atom_site_type_symbol
_atom_site_fract_x
_atom_site_fract_y
_atom_site_fract_z
_atom_site_U_iso_or_equiv
_atom_site_adp_type
_atom_site_occupancy
_atom_site_symmetry_multiplicity
_atom_site_calc_flag
_atom_site_refinement_flags
O1 O 0.7559(2) 0.30140(18) 0.02150(9) 0.0481(4) Uani 1 1 d .
O2 O 0.7355(3) 0.1042(2) 0.10436(11) 0.0653(6) Uani 1 1 d .
O3 O 0.6346(2) 0.60582(16) 0.21824(8) 0.0399(4) Uani 1 1 d .
N1 N 0.5457(3) 0.6704(2) 0.34668(11) 0.0508(6) Uani 1 1 d .
H4A H 0.5430 0.6507 0.3919 0.076 Uiso 1 1 calc R
O4 O 1.0510(4) 0.5472(4) 0.26142(13) 0.0997(9) Uani 1 1 d .
O6 O 0.3852(3) 0.0864(2) 0.20300(13) 0.0617(5) Uani 1 1 d .
O7 O 0.5573(4) -0.0015(2) 0.28664(14) 0.0804(7) Uani 1 1 d .
O5 O 0.9987(3) 0.5133(3) 0.39602(12) 0.0819(7) Uani 1 1 d .
N2 N 0.4737(4) 0.3067(3) 0.45817(14) 0.0715(7) Uani 1 1 d .
C1 C 0.7784(4) 0.6608(3) -0.08589(14) 0.0534(6) Uani 1 1 d .
H1 H 0.8017 0.6947 -0.1398 0.064 Uiso 1 1 calc R
C2 C 0.7866(4) 0.5073(3) -0.07106(14) 0.0490(6) Uani 1 1 d .
H2 H 0.8170 0.4380 -0.1142 0.059 Uiso 1 1 calc R
C3 C 0.7490(3) 0.4566(2) 0.00931(12) 0.0390(5) Uani 1 1 d .
C4 C 0.7256(3) 0.2415(3) 0.09960(13) 0.0441(5) Uani 1 1 d .
C5 C 0.6847(3) 0.3484(2) 0.16969(12) 0.0356(4) Uani 1 1 d .
C6 C 0.6642(3) 0.2871(2) 0.25663(12) 0.0395(5) Uani 1 1 d .
C7 C 0.8470(4) 0.2876(3) 0.29534(16) 0.0559(6) Uani 1 1 d .
H7A H 0.8262 0.2360 0.3477 0.067 Uiso 1 1 calc R
H7B H 0.8979 0.2210 0.2556 0.067 Uiso 1 1 calc R
C8 C 0.9785(4) 0.4618(4) 0.31404(15) 0.0553(6) Uani 1 1 d .
C9 C 1.1206(5) 0.6822(5) 0.4254(2) 0.0899(11) Uani 1 1 d .
H9A H 1.2008 0.6780 0.4715 0.108 Uiso 1 1 calc R
H9B H 1.1935 0.7278 0.3789 0.108 Uiso 1 1 calc R
C10 C 1.0167(8) 0.7894(7) 0.4551(4) 0.1288(18) Uani 1 1 d .
H10A H 0.9564 0.8120 0.4071 0.193 Uiso 1 1 calc R
H10B H 1.0960 0.8934 0.4845 0.193 Uiso 1 1 calc R
H10C H 0.9288 0.7339 0.4934 0.193 Uiso 1 1 calc R
C11 C 0.6732(3) 0.4981(2) 0.15624(11) 0.0332(4) Uani 1 1 d .
C12 C 0.5867(3) 0.5524(3) 0.29609(12) 0.0365(5) Uani 1 1 d .
C13 C 0.5860(3) 0.3996(2) 0.31419(12) 0.0375(5) Uani 1 1 d .
C14 C 0.5246(4) 0.3500(3) 0.39436(13) 0.0462(6) Uani 1 1 d .
C15 C 0.5317(4) 0.1044(3) 0.24972(14) 0.0516(6) Uani 1 1 d .
C16 C 0.2415(6) -0.0761(4) 0.1940(3) 0.0921(12) Uani 1 1 d .
H16A H 0.2357 -0.1316 0.1362 0.111 Uiso 1 1 calc R
H16B H 0.2676 -0.1468 0.2329 0.111 Uiso 1 1 calc R
C17 C 0.0794(7) -0.0563(7) 0.2114(6) 0.194(4) Uani 1 1 d .
H17A H 0.0845 -0.0031 0.2690 0.291 Uiso 1 1 calc R
H17B H -0.0134 -0.1644 0.2051 0.291 Uiso 1 1 calc R
H17C H 0.0529 0.0125 0.1725 0.291 Uiso 1 1 calc R
C18 C 0.7059(3) 0.5601(2) 0.07468(11) 0.0344(4) Uani 1 1 d .
C19 C 0.6993(3) 0.7167(3) 0.05862(13) 0.0430(5) Uani 1 1 d .
H19 H 0.6704 0.7870 0.1017 0.052 Uiso 1 1 calc R
C20 C 0.7357(4) 0.7666(3) -0.02151(15) 0.0526(6) Uani 1 1 d .
H20 H 0.7317 0.8708 -0.0324 0.063 Uiso 1 1 calc R
H4B H 0.538(3) 0.758(3) 0.3267(15) 0.039(6) Uiso 1 1 d .

loop_
_atom_site_aniso_label
_atom_site_aniso_U_11
_atom_site_aniso_U_22
_atom_site_aniso_U_33
_atom_site_aniso_U_23
_atom_site_aniso_U_13
_atom_site_aniso_U_12
O1 0.0815(12) 0.0303(8) 0.0358(7) 0.0042(6) 0.0176(7) 0.0225(8)
O2 0.1193(17) 0.0346(9) 0.0531(10) 0.0079(7) 0.0230(10) 0.0392(10)
O3 0.0699(10) 0.0246(7) 0.0297(6) 0.0079(5) 0.0152(6) 0.0201(7)
N1 0.0931(17) 0.0389(10) 0.0342(8) 0.0127(7) 0.0187(9) 0.0373(11)
O4 0.1047(19) 0.111(2) 0.0486(11) 0.0195(12) 0.0155(11) -0.0156(15)
O6 0.0727(13) 0.0257(8) 0.0787(12) 0.0131(8) 0.0072(10) 0.0031(8)
O7 0.139(2) 0.0334(9) 0.0729(12) 0.0251(9) 0.0047(12) 0.0276(11)
O5 0.0943(16) 0.0916(16) 0.0426(10) 0.0071(10) 0.0127(10) 0.0076(13)
N2 0.119(2) 0.0600(14) 0.0458(11) 0.0225(10) 0.0307(12) 0.0368(14)
C1 0.0766(18) 0.0481(13) 0.0345(10) 0.0164(9) 0.0157(11) 0.0150(12)
C2 0.0700(16) 0.0415(12) 0.0329(9) 0.0043(8) 0.0173(10) 0.0147(11)
C3 0.0533(13) 0.0269(9) 0.0343(9) 0.0054(7) 0.0094(8) 0.0092(9)
C4 0.0675(15) 0.0280(10) 0.0380(10) 0.0055(8) 0.0127(10) 0.0165(10)
C5 0.0521(13) 0.0248(9) 0.0298(8) 0.0062(7) 0.0093(8) 0.0116(8)
C6 0.0637(14) 0.0245(9) 0.0338(9) 0.0096(7) 0.0104(9) 0.0170(9)
C7 0.0792(18) 0.0561(15) 0.0472(12) 0.0151(11) 0.0085(12) 0.0391(14)
C8 0.0591(16) 0.0702(17) 0.0412(11) 0.0119(11) 0.0089(11) 0.0257(13)
C9 0.081(2) 0.098(3) 0.0684(19) -0.0079(18) 0.0011(17) 0.005(2)
C10 0.116(4) 0.101(4) 0.158(5) -0.014(3) 0.005(3) 0.030(3)
C11 0.0481(12) 0.0220(8) 0.0283(8) 0.0037(7) 0.0079(8) 0.0096(8)
C12 0.0511(12) 0.0313(9) 0.0295(8) 0.0082(7) 0.0103(8) 0.0154(9)
C13 0.0560(13) 0.0277(9) 0.0308(8) 0.0086(7) 0.0112(8) 0.0148(9)
C14 0.0726(16) 0.0316(10) 0.0376(10) 0.0096(8) 0.0129(10) 0.0195(10)
C15 0.090(2) 0.0266(10) 0.0413(10) 0.0103(8) 0.0176(12) 0.0209(11)
C16 0.111(3) 0.0365(15) 0.104(3) 0.0068(15) 0.021(2) -0.0094(17)
C17 0.073(3) 0.096(4) 0.402(12) 0.117(6) -0.028(5) -0.016(3)
C18 0.0485(12) 0.0227(9) 0.0296(8) 0.0064(7) 0.0074(8) 0.0072(8)
C19 0.0652(15) 0.0293(10) 0.0355(9) 0.0078(8) 0.0098(9) 0.0153(10)
C20 0.0839(18) 0.0345(11) 0.0430(11) 0.0182(9) 0.0154(11) 0.0195(11)

loop_
_atom_type_symbol
_atom_type_description
_atom_type_scat_dispersion_real
_atom_type_scat_dispersion_imag
_atom_type_scat_source
C C 0.0033 0.0016 'International Tables Vol C Tables 4.2.6.8 and 6.1.1.4'
H H 0.0000 0.0000 'International Tables Vol C Tables 4.2.6.8 and 6.1.1.4'
N N 0.0061 0.0033 'International Tables Vol C Tables 4.2.6.8 and 6.1.1.4'
O O 0.0106 0.0060 'International Tables Vol C Tables 4.2.6.8 and 6.1.1.4'

loop_
_geom_angle_atom_site_label_1
_geom_angle_atom_site_label_2
_geom_angle_atom_site_label_3
_geom_angle
C3 O1 C4 121.94(15)
C11 O3 C12 118.60(14)
C12 N1 H4A 109.5
C12 N1 H4B 120.2(16)
H4A N1 H4B 129.9
C15 O6 C16 118.2(3)
C8 O5 C9 118.7(2)
C2 C1 C20 121.05(19)
C2 C1 H1 119.5
C20 C1 H1 119.5
C1 C2 C3 119.1(2)
C1 C2 H2 120.5
C3 C2 H2 120.5
O1 C3 C2 117.49(18)
O1 C3 C18 121.55(16)
C2 C3 C18 120.96(19)
O2 C4 O1 117.23(18)
O2 C4 C5 124.98(19)
O1 C4 C5 117.79(17)
C11 C5 C4 119.66(16)
C11 C5 C6 122.79(16)
C4 C5 C6 117.51(16)
C5 C6 C13 107.83(15)
C5 C6 C15 110.39(17)
C13 C6 C15 108.39(18)
C5 C6 C7 111.74(18)
C13 C6 C7 111.01(18)
C15 C6 C7 107.44(18)
C8 C7 C6 111.75(19)
C8 C7 H7A 109.3
C6 C7 H7A 109.3
C8 C7 H7B 109.3
C6 C7 H7B 109.3
H7A C7 H7B 107.9
O4 C8 O5 123.4(3)
O4 C8 C7 124.9(2)
O5 C8 C7 111.6(2)
C10 C9 O5 109.6(4)
C10 C9 H9A 109.8
O5 C9 H9A 109.8
C10 C9 H9B 109.8
O5 C9 H9B 109.8
H9A C9 H9B 108.2
C9 C10 H10A 109.5
C9 C10 H10B 109.5
H10A C10 H10B 109.5
C9 C10 H10C 109.5
H10A C10 H10C 109.5
H10B C10 H10C 109.5
C5 C11 O3 123.49(16)
C5 C11 C18 122.19(16)
O3 C11 C18 114.31(15)
N1 C12 C13 128.08(17)
N1 C12 O3 110.11(16)
C13 C12 O3 121.81(17)
C12 C13 C14 118.24(17)
C12 C13 C6 123.13(16)
C14 C13 C6 118.36(17)
N2 C14 C13 178.6(3)
O7 C15 O6 125.5(3)
O7 C15 C6 123.2(3)
O6 C15 C6 111.15(18)
C17 C16 O6 110.7(4)
C17 C16 H16A 109.5
O6 C16 H16A 109.5
C17 C16 H16B 109.5
O6 C16 H16B 109.5
H16A C16 H16B 108.1
C16 C17 H17A 109.5
C16 C17 H17B 109.5
H17A C17 H17B 109.5
C16 C17 H17C 109.5
H17A C17 H17C 109.5
H17B C17 H17C 109.5
C3 C18 C19 119.23(16)
C3 C18 C11 116.83(17)
C19 C18 C11 123.93(17)
C20 C19 C18 119.78(19)
C20 C19 H19 120.1
C18 C19 H19 120.1
C19 C20 C1 119.9(2)
C19 C20 H20 120.0
C1 C20 H20 120.0

loop_
_geom_bond_atom_site_label_1
_geom_bond_atom_site_label_2
_geom_bond_distance
O1 C3 1.370(2)
O1 C4 1.380(2)
O2 C4 1.202(3)
O3 C11 1.363(2)
O3 C12 1.371(2)
N1 C12 1.330(3)
N1 H4A 0.7500
N1 H4B 0.86(3)
O4 C8 1.189(3)
O6 C15 1.317(3)
O6 C16 1.459(4)
O7 C15 1.193(3)
O5 C8 1.307(3)
O5 C9 1.457(4)
N2 C14 1.142(3)
C1 C2 1.371(3)
C1 C20 1.392(3)
C1 H1 0.9300
C2 C3 1.388(3)
C2 H2 0.9300
C3 C18 1.391(3)
C4 C5 1.452(3)
C5 C11 1.343(3)
C5 C6 1.514(2)
C6 C13 1.516(3)
C6 C15 1.549(3)
C6 C7 1.554(4)
C7 C8 1.493(4)
C7 H7A 0.9700
C7 H7B 0.9700
C9 C10 1.451(7)
C9 H9A 0.9700
C9 H9B 0.9700
C10 H10A 0.9600
C10 H10B 0.9600
C10 H10C 0.9600
C11 C18 1.439(2)
C12 C13 1.358(3)
C13 C14 1.417(3)
C16 C17 1.363(8)
C16 H16A 0.9700
C16 H16B 0.9700
C17 H17A 0.9600
C17 H17B 0.9600
C17 H17C 0.9600
C18 C19 1.398(3)
C19 C20 1.382(3)
C19 H19 0.9300
C20 H20 0.9300
